data_7225486
loop_
_publ_author_name
'Brancatelli, Giovanna'
'Geremia, Silvano'
'Gaeta, Carmine'
'Della Sala, Paolo'
'Talotta, Carmen'
'De Rosa, Margherita'
'Neri, Placido'

_publ_section_title
;
 Solid-state assembly of a resorcin[6]arene in twin molecular capsules
;
_journal_issue 26
_journal_name_full CrystEngComm
_journal_page_first 5045
_journal_paper_doi 10.1039/C6CE00802J
_journal_volume 18
_journal_year 2016
_chemical_formula_sum 'C66 H90 N6 O18'
_chemical_formula_weight 1255.43
_space_group_IT_number 14
_symmetry_cell_setting monoclinic
_symmetry_Int_Tables_number 14
_symmetry_space_group_name_Hall '-P 2ybc'
_symmetry_space_group_name_H-M 'P 1 21/c 1'
_atom_sites_solution_hydrogens geom
_audit_block_doi 10.5517/ccdc.csd.cc1ky5nb
_audit_creation_date 2016-03-06T19:28:21-00:00
_audit_creation_method 'WinGX routine CIF_UPDATE'
_audit_update_record
;
2016-03-06 deposited with the CCDC.
2016-06-06 downloaded from the CCDC.
;
_cell_angle_alpha 90
_cell_angle_beta 105.991(3)
_cell_angle_gamma 90
_cell_formula_units_Z 4
_cell_length_a 29.0120(10)
_cell_length_b 7.058(2)
_cell_length_c 32.6830(10)
_cell_measurement_reflns_used 18107
_cell_measurement_temperature 100(2)
_cell_measurement_theta_max 30.017
_cell_measurement_theta_min 2.455
_cell_measurement_wavelength 0.7
_cell_volume 6433.4(18)
_computing_data_collection 'Elettra XRD1 Data Collection SW'
_computing_molecular_graphics Pymol
_computing_publication_material 'SHELXL-2013 (Sheldrick, 2013)'
_computing_structure_refinement 'SHELXL-2014/7 (Sheldrick, 2014)'
_computing_structure_solution 'SIR2011, updated version of SIR2008 (Burla et al., 2007)'
_diffrn_ambient_temperature 100(2)
_diffrn_measured_fraction_theta_full 0.947
_diffrn_measured_fraction_theta_max 0.921
_diffrn_measurement_device_type 'Dectris Pilatus 2M'
_diffrn_measurement_method 'CCD rotation images, thick slices'
_diffrn_radiation_monochromator Si111
_diffrn_radiation_source 'Elettra Synchrotron, Trieste (Italy)'
_diffrn_radiation_wavelength 0.7
_diffrn_reflns_av_unetI/netI 0.0617
_diffrn_reflns_Laue_measured_fraction_full 0.947
_diffrn_reflns_Laue_measured_fraction_max 0.921
_diffrn_reflns_number 18107
_diffrn_reflns_point_group_measured_fraction_full 0.947
_diffrn_reflns_point_group_measured_fraction_max 0.921
_diffrn_reflns_theta_full 24.835
_diffrn_reflns_theta_max 30.017
_diffrn_reflns_theta_min 2.455
_exptl_absorpt_coefficient_mu 0.09
_exptl_absorpt_correction_T_max 1.1519
_exptl_absorpt_correction_T_min 0.7789
_exptl_absorpt_correction_type refdelf
_exptl_absorpt_process_details
;
Parkin S,Moezzi B & Hope H, (1995) J. Appl. Cryst. 28, 53-56
Cubic fit to sin(theta)/lambda - 24 parameters
;
_exptl_crystal_colour colorless
_exptl_crystal_density_diffrn 1.296
_exptl_crystal_description rod-like
_exptl_crystal_F_000 2688
_exptl_crystal_size_max 0.23
_exptl_crystal_size_mid 0.15
_exptl_crystal_size_min 0.12
_refine_diff_density_max 0.597
_refine_diff_density_min -0.551
_refine_diff_density_rms 0.113
_refine_ls_extinction_coef 0.0026(2)
_refine_ls_extinction_expression Fc^*^=kFc[1+0.001xFc^2^\l^3^/sin(2\q)]^-1/4^
_refine_ls_extinction_method 'SHELXL-2014/7 (Sheldrick 2014'
_refine_ls_goodness_of_fit_ref 1.191
_refine_ls_hydrogen_treatment constr
_refine_ls_matrix_type full
_refine_ls_number_parameters 841
_refine_ls_number_reflns 18107
_refine_ls_number_restraints 0
_refine_ls_restrained_S_all 1.191
_refine_ls_R_factor_all 0.0772
_refine_ls_R_factor_gt 0.076
_refine_ls_shift/su_max 0.048
_refine_ls_shift/su_mean 0
_refine_ls_structure_factor_coef Fsqd
_refine_ls_weighting_details 'w=1/[\s^2^(Fo^2^)+(0.0351P)^2^+14.5637P] where P=(Fo^2^+2Fc^2^)/3'
_refine_ls_weighting_scheme calc
_refine_ls_wR_factor_gt 0.2002
_refine_ls_wR_factor_ref 0.2008
_reflns_Friedel_coverage 0
_reflns_number_gt 17543
_reflns_number_total 18107
_reflns_threshold_expression 'I > 2\s(I)'
_cod_data_source_file c6ce00802j2.cif
_cod_data_source_block xxabs
_cod_depositor_comments 'Adding full bibliography for 7225486--7225487.cif.'
_cod_original_sg_symbol_H-M 'P 21/c'
_cod_database_code 7225486
_shelx_estimated_absorpt_t_min 0.98
_shelx_estimated_absorpt_t_max 0.989
_exptl_absorpt_factor_mur 0.014
_exptl_absorpt_correction_t_ave 0.9306
_exptl_absorpt_rmerge_before 0.1086
_exptl_absorpt_rmerge_after 0.1091

loop_
_symmetry_equiv_pos_as_xyz
'x, y, z'
'-x, y+1/2, -z+1/2'
'-x, -y, -z'
'x, -y-1/2, z-1/2'

loop_
_atom_site_label
_atom_site_type_symbol
_atom_site_fract_x
_atom_site_fract_y
_atom_site_fract_z
_atom_site_U_iso_or_equiv
_atom_site_adp_type
_atom_site_occupancy
_atom_site_site_symmetry_order
_atom_site_calc_flag
_atom_site_refinement_flags_posn
_atom_site_refinement_flags_adp
_atom_site_refinement_flags_occupancy
C1A C 0.30945(7) 0.5749(3) 0.70032(6) 0.0088(3) Uani 1 1 d . . .
C1B C 0.26180(7) 0.5928(3) 0.67587(6) 0.0091(3) Uani 1 1 d . . .
C1C C 0.24956(7) 0.6282(3) 0.63204(6) 0.0087(3) Uani 1 1 d . . .
C1D C 0.28667(7) 0.6479(3) 0.61319(6) 0.0089(3) Uani 1 1 d . . .
H1D H 0.2789 0.6739 0.5836 0.011 Uiso 1 1 calc R U .
C1E C 0.33472(7) 0.6311(3) 0.63579(6) 0.0085(3) Uani 1 1 d . . .
C1F C 0.34552(7) 0.5918(3) 0.67941(6) 0.0087(3) Uani 1 1 d . . .
C1G C 0.32120(7) 0.5367(3) 0.74749(6) 0.0143(4) Uani 1 1 d . . .
H1G1 H 0.3089 0.6404 0.7614 0.021 Uiso 1 1 calc R U .
H1G2 H 0.356 0.5277 0.7593 0.021 Uiso 1 1 calc R U .
H1G3 H 0.3063 0.4173 0.7523 0.021 Uiso 1 1 calc R U .
C1Z C 0.37346(7) 0.6491(3) 0.61306(6) 0.0111(3) Uani 1 1 d . . .
H1Z1 H 0.403 0.6995 0.6331 0.013 Uiso 1 1 calc R U .
H1Z2 H 0.363 0.7406 0.5894 0.013 Uiso 1 1 calc R U .
C1SA C 0.07654(10) -0.1560(4) 0.20432(8) 0.0243(5) Uani 1 1 d . . .
H1SA H 0.1106 -0.1309 0.2075 0.036 Uiso 1 1 calc R U .
H1SB H 0.06 -0.1767 0.1742 0.036 Uiso 1 1 calc R U .
H1SC H 0.0734 -0.2691 0.2207 0.036 Uiso 1 1 calc R U .
C1SB C 0.00894(9) 0.2078(3) 0.47261(8) 0.0190(4) Uani 1 1 d . . .
H1SD H 0.0435 0.1934 0.4852 0.028 Uiso 1 1 calc R U .
H1SE H -0.0024 0.1098 0.4509 0.028 Uiso 1 1 calc R U .
H1SF H -0.0077 0.1949 0.4948 0.028 Uiso 1 1 calc R U .
C1SC C 0.22096(8) 0.0952(3) 0.37597(7) 0.0169(4) Uani 1 1 d . . .
H1SG H 0.2561 0.0899 0.3835 0.025 Uiso 1 1 calc R U .
H1SH H 0.2091 -0.0013 0.3921 0.025 Uiso 1 1 calc R U .
H1SI H 0.2108 0.2208 0.3829 0.025 Uiso 1 1 calc R U .
C2A C 0.43274(7) 0.1736(3) 0.60060(6) 0.0094(3) Uani 1 1 d . . .
C1SD C 0.47443(8) 0.1986(3) 0.47326(7) 0.0177(4) Uani 1 1 d . . .
H1SL H 0.4511 0.1872 0.4898 0.027 Uiso 1 1 calc R U .
H1SM H 0.5069 0.1816 0.4921 0.027 Uiso 1 1 calc R U .
H1SN H 0.468 0.1013 0.451 0.027 Uiso 1 1 calc R U .
C2B C 0.42263(6) 0.3454(3) 0.61753(6) 0.0092(3) Uani 1 1 d . . .
C1SE C 0.34902(7) 0.0987(4) 0.67542(7) 0.0173(4) Uani 1 1 d . . .
H1SO H 0.3583 0.2102 0.6937 0.026 Uiso 1 1 calc R U .
H1SP H 0.3641 0.105 0.652 0.026 Uiso 1 1 calc R U .
H1SQ H 0.3597 -0.0163 0.6922 0.026 Uiso 1 1 calc R U .
C2C C 0.38463(7) 0.4607(3) 0.59558(6) 0.0090(3) Uani 1 1 d . . .
C1SF C 0.44498(11) 0.2365(4) 0.79369(8) 0.0270(5) Uani 1 1 d . . .
H1S4 H 0.4725 0.2354 0.8191 0.041 Uiso 1 1 calc R U .
H1S5 H 0.4154 0.2535 0.8022 0.041 Uiso 1 1 calc R U .
H1S6 H 0.4484 0.3409 0.775 0.041 Uiso 1 1 calc R U .
C2D C 0.35457(7) 0.3906(3) 0.55771(6) 0.0098(3) Uani 1 1 d . . .
H2D H 0.3282 0.4661 0.5428 0.012 Uiso 1 1 calc R U .
C2E C 0.36134(6) 0.2159(3) 0.54084(6) 0.0079(3) Uani 1 1 d . . .
C2F C 0.40189(7) 0.1111(3) 0.56190(6) 0.0085(3) Uani 1 1 d . . .
C2G C 0.47624(8) 0.0588(4) 0.62236(6) 0.0170(4) Uani 1 1 d . . .
H2G1 H 0.5053 0.131 0.6229 0.025 Uiso 1 1 calc R U .
H2G2 H 0.4762 -0.0599 0.6068 0.025 Uiso 1 1 calc R U .
H2G3 H 0.4757 0.0304 0.6516 0.025 Uiso 1 1 calc R U .
C2Z C 0.32403(6) 0.1403(3) 0.50207(6) 0.0094(3) Uani 1 1 d . . .
H2Z1 H 0.3236 0.0004 0.5039 0.011 Uiso 1 1 calc R U .
H2Z2 H 0.2921 0.1869 0.5029 0.011 Uiso 1 1 calc R U .
C2SA C 0.05090(10) 0.1789(4) 0.19586(8) 0.0265(5) Uani 1 1 d . . .
H2SA H 0.0248 0.1666 0.1696 0.04 Uiso 1 1 calc R U .
H2SB H 0.081 0.2047 0.1888 0.04 Uiso 1 1 calc R U .
H2SC H 0.0439 0.2836 0.2129 0.04 Uiso 1 1 calc R U .
C2SB C -0.05084(8) 0.4510(4) 0.43549(8) 0.0198(4) Uani 1 1 d . . .
H2SD H -0.054 0.5872 0.44 0.03 Uiso 1 1 calc R U .
H2SE H -0.071 0.3806 0.4498 0.03 Uiso 1 1 calc R U .
H2SF H -0.061 0.4233 0.4049 0.03 Uiso 1 1 calc R U .
C2SC C 0.14977(7) 0.0590(3) 0.31280(7) 0.0157(4) Uani 1 1 d . . .
H2SG H 0.1342 0.0804 0.3355 0.024 Uiso 0.5 1 calc R U P
H2SH H 0.1405 0.1598 0.2915 0.024 Uiso 0.5 1 calc R U P
H2SI H 0.1396 -0.0638 0.2993 0.024 Uiso 0.5 1 calc R U P
H2SX H 0.142 0.0372 0.282 0.024 Uiso 0.5 1 calc R U P
H2SY H 0.1357 -0.0422 0.326 0.024 Uiso 0.5 1 calc R U P
H2SZ H 0.1367 0.1814 0.3182 0.024 Uiso 0.5 1 calc R U P
C2SD C 0.50566(10) 0.4384(4) 0.43139(9) 0.0250(5) Uani 1 1 d . . .
H2S1 H 0.4924 0.4142 0.4009 0.038 Uiso 1 1 calc R U .
H2S2 H 0.5349 0.3633 0.4423 0.038 Uiso 1 1 calc R U .
H2S3 H 0.5133 0.5733 0.436 0.038 Uiso 1 1 calc R U .
C3A C 0.36209(6) 0.1232(3) 0.39856(6) 0.0089(3) Uani 1 1 d . . .
C3B C 0.35616(6) 0.0748(3) 0.43844(6) 0.0081(3) Uani 1 1 d . . .
C2SE C 0.27718(9) 0.1255(3) 0.61296(7) 0.0181(4) Uani 1 1 d . . .
H2S7 H 0.2423 0.1089 0.6056 0.027 Uiso 1 1 calc R U .
H2S8 H 0.2909 0.034 0.597 0.027 Uiso 1 1 calc R U .
H2S9 H 0.2846 0.2544 0.6056 0.027 Uiso 1 1 calc R U .
C3C C 0.33188(6) 0.1949(3) 0.45954(5) 0.0080(3) Uani 1 1 d . . .
C2SF C 0.42167(10) -0.1019(4) 0.78675(9) 0.0255(5) Uani 1 1 d . . .
H2S4 H 0.3877 -0.076 0.7838 0.038 Uiso 1 1 calc R U .
H2S5 H 0.4384 -0.1235 0.8168 0.038 Uiso 1 1 calc R U .
H2S6 H 0.4245 -0.2148 0.7702 0.038 Uiso 1 1 calc R U .
C3D C 0.31478(6) 0.3667(3) 0.44073(6) 0.0090(3) Uani 1 1 d . . .
H3D H 0.2987 0.4493 0.4552 0.011 Uiso 1 1 calc R U .
C3E C 0.32039(6) 0.4230(3) 0.40135(6) 0.0088(3) Uani 1 1 d . . .
C3F C 0.34336(6) 0.2971(3) 0.38055(6) 0.0089(3) Uani 1 1 d . . .
C3G C 0.38698(7) -0.0016(3) 0.37383(6) 0.0135(4) Uani 1 1 d . . .
H3G1 H 0.3657 -0.0234 0.3452 0.02 Uiso 1 1 calc R U .
H3G2 H 0.3951 -0.1231 0.3886 0.02 Uiso 1 1 calc R U .
H3G3 H 0.4164 0.0606 0.3716 0.02 Uiso 1 1 calc R U .
C3SA C 0.03977(7) -0.0077(3) 0.25450(6) 0.0143(4) Uani 1 1 d . . .
H3SA H 0.0433 -0.1262 0.2688 0.017 Uiso 1 1 calc R U .
C3SB C 0.03401(7) 0.5111(3) 0.45046(7) 0.0146(4) Uani 1 1 d . . .
H3SB H 0.0662 0.4701 0.4618 0.017 Uiso 1 1 calc R U .
C3SC C 0.22971(7) 0.0330(3) 0.30534(7) 0.0149(4) Uani 1 1 d . . .
H3SC H 0.2634 0.0335 0.3176 0.018 Uiso 1 1 calc R U .
C4A C 0.18923(7) 0.5337(3) 0.28801(6) 0.0086(3) Uani 1 1 d . . .
C3SD C 0.43642(7) 0.5061(3) 0.45602(7) 0.0137(4) Uani 1 1 d . . .
H3SD H 0.4137 0.4671 0.4704 0.016 Uiso 1 1 calc R U .
C4B C 0.23660(7) 0.5559(3) 0.31242(6) 0.0087(3) Uani 1 1 d . . .
C3SE C 0.26988(8) 0.0690(3) 0.68413(7) 0.0153(4) Uani 1 1 d . . .
H3SE H 0.2361 0.0664 0.6722 0.018 Uiso 1 1 calc R U .
C4C C 0.24848(7) 0.5971(3) 0.35591(6) 0.0080(3) Uani 1 1 d . . .
C3SF C 0.45993(8) 0.0451(4) 0.73740(7) 0.0177(4) Uani 1 1 d . . .
H3SF H 0.4577 -0.0745 0.7237 0.021 Uiso 1 1 calc R U .
C4D C 0.21127(7) 0.6162(3) 0.37478(6) 0.0083(3) Uani 1 1 d . . .
H4D H 0.2188 0.645 0.4043 0.01 Uiso 1 1 calc R U .
C4E C 0.16346(7) 0.5946(3) 0.35202(6) 0.0075(3) Uani 1 1 d . . .
C4F C 0.15294(7) 0.5503(3) 0.30871(6) 0.0086(3) Uani 1 1 d . . .
C3Z C 0.30021(7) 0.6111(3) 0.38233(6) 0.0103(3) Uani 1 1 d . . .
H3Z1 H 0.3199 0.6594 0.3642 0.012 Uiso 1 1 calc R U .
H3Z2 H 0.3025 0.7035 0.4056 0.012 Uiso 1 1 calc R U .
C4G C 0.17769(7) 0.4904(3) 0.24113(6) 0.0137(4) Uani 1 1 d . . .
H4G1 H 0.1885 0.5955 0.2264 0.021 Uiso 1 1 calc R U .
H4G2 H 0.143 0.4739 0.2296 0.021 Uiso 1 1 calc R U .
H4G3 H 0.1941 0.3738 0.2369 0.021 Uiso 1 1 calc R U .
C5A C 0.07115(6) 0.1294(3) 0.39130(6) 0.0079(3) Uani 1 1 d . . .
C5B C 0.07925(6) 0.3024(3) 0.37337(5) 0.0083(3) Uani 1 1 d . . .
C5C C 0.11562(7) 0.4266(3) 0.39431(6) 0.0081(3) Uani 1 1 d . . .
C5D C 0.14582(7) 0.3686(3) 0.43322(6) 0.0091(3) Uani 1 1 d . . .
H5D H 0.1708 0.4512 0.4479 0.011 Uiso 1 1 calc R U .
C5E C 0.14091(6) 0.1947(3) 0.45148(5) 0.0074(3) Uani 1 1 d . . .
C5F C 0.10282(6) 0.0774(3) 0.43052(5) 0.0074(3) Uani 1 1 d . . .
C5G C 0.02978(7) 0.0052(3) 0.36890(6) 0.0140(4) Uani 1 1 d . . .
H5G1 H 0.0001 0.0796 0.3619 0.021 Uiso 1 1 calc R U .
H5G2 H 0.0269 -0.1004 0.3875 0.021 Uiso 1 1 calc R U .
H5G3 H 0.0353 -0.0445 0.3427 0.021 Uiso 1 1 calc R U .
C5Z C 0.17611(6) 0.1364(3) 0.49304(6) 0.0096(3) Uani 1 1 d . . .
H5Z1 H 0.2084 0.1824 0.4931 0.012 Uiso 1 1 calc R U .
H5Z2 H 0.1775 -0.0037 0.4942 0.012 Uiso 1 1 calc R U .
C6A C 0.13197(7) 0.1605(3) 0.59339(6) 0.0103(3) Uani 1 1 d . . .
C6B C 0.13745(6) 0.1020(3) 0.55403(6) 0.0088(3) Uani 1 1 d . . .
C6C C 0.16470(6) 0.2085(3) 0.53281(5) 0.0085(3) Uani 1 1 d . . .
C6D C 0.18272(7) 0.3823(3) 0.55036(6) 0.0096(3) Uani 1 1 d . . .
H6D H 0.1999 0.4583 0.5355 0.012 Uiso 1 1 calc R U .
C6E C 0.17675(7) 0.4501(3) 0.58871(6) 0.0096(3) Uani 1 1 d . . .
C6F C 0.15243(7) 0.3326(3) 0.61045(6) 0.0105(4) Uani 1 1 d . . .
C6G C 0.10394(8) 0.0436(4) 0.61676(6) 0.0169(4) Uani 1 1 d . . .
H6G1 H 0.0719 0.0984 0.6124 0.025 Uiso 1 1 calc R U .
H6G2 H 0.1207 0.0427 0.6472 0.025 Uiso 1 1 calc R U .
H6G3 H 0.101 -0.0865 0.6058 0.025 Uiso 1 1 calc R U .
C6Z C 0.19777(7) 0.6401(3) 0.60586(6) 0.0114(3) Uani 1 1 d . . .
H6Z1 H 0.1955 0.7275 0.5817 0.014 Uiso 1 1 calc R U .
H6Z2 H 0.1784 0.6943 0.6237 0.014 Uiso 1 1 calc R U .
C4Z C 0.12463(7) 0.6126(3) 0.37487(6) 0.0099(3) Uani 1 1 d . . .
H4Z1 H 0.1343 0.7093 0.3976 0.012 Uiso 1 1 calc R U .
H4Z2 H 0.0946 0.656 0.3544 0.012 Uiso 1 1 calc R U .
O1H O 0.22427(5) 0.5777(3) 0.69349(5) 0.0147(3) Uani 1 1 d . . .
H1H H 0.2348 0.557 0.7197 0.022 Uiso 1 1 calc R U .
O1I O 0.39211(5) 0.5734(2) 0.70396(5) 0.0141(3) Uani 1 1 d . . .
H1I H 0.4093 0.5344 0.6888 0.021 Uiso 1 1 calc R U .
O1SB O 0.02699(6) 0.6703(3) 0.43412(6) 0.0204(3) Uani 1 1 d . . .
O1SC O 0.21427(6) 0.0076(3) 0.26655(5) 0.0232(4) Uani 1 1 d . . .
O1SD O 0.43242(6) 0.6673(3) 0.44041(6) 0.0196(3) Uani 1 1 d . . .
O1SE O 0.28597(6) 0.0486(3) 0.72303(5) 0.0236(4) Uani 1 1 d . . .
O1SF O 0.47850(6) 0.1769(3) 0.72254(5) 0.0227(4) Uani 1 1 d . . .
O2H O 0.45050(5) 0.4121(2) 0.65607(5) 0.0137(3) Uani 1 1 d . . .
H2H H 0.4594 0.3208 0.6729 0.02 Uiso 1 1 calc R U .
O2I O 0.41309(5) -0.0578(2) 0.54631(4) 0.0125(3) Uani 1 1 d . . .
H2I H 0.3978 -0.068 0.5205 0.019 Uiso 1 1 calc R U .
O2SA O 0.02108(6) 0.1227(3) 0.26941(5) 0.0205(3) Uani 1 1 d . . .
O3H O 0.37325(5) -0.0905(2) 0.45945(4) 0.0114(3) Uani 1 1 d . . .
H3H H 0.388 -0.1527 0.4451 0.017 Uiso 1 1 calc R U .
O3I O 0.35007(6) 0.3365(3) 0.34158(5) 0.0151(3) Uani 1 1 d . . .
H3I H 0.3279 0.4071 0.3278 0.023 Uiso 1 1 calc R U .
O4H O 0.27452(5) 0.5408(3) 0.29519(5) 0.0144(3) Uani 1 1 d . . .
H4H H 0.2644 0.511 0.2694 0.022 Uiso 1 1 calc R U .
O4I O 0.10645(5) 0.5263(2) 0.28433(5) 0.0133(3) Uani 1 1 d . . .
H4I H 0.0892 0.4953 0.3001 0.02 Uiso 1 1 calc R U .
O5H O 0.05096(5) 0.3606(2) 0.33422(4) 0.0126(3) Uani 1 1 d . . .
H5H H 0.0432 0.2663 0.3181 0.019 Uiso 1 1 calc R U .
O5I O 0.09874(5) -0.0892(2) 0.45086(4) 0.0109(3) Uani 1 1 d . . .
H5I H 0.0727 -0.142 0.4385 0.016 Uiso 1 1 calc R U .
O6H O 0.11626(5) -0.0661(2) 0.53813(4) 0.0130(3) Uani 1 1 d . . .
H6H H 0.1154 -0.0752 0.5123 0.02 Uiso 1 1 calc R U .
O6I O 0.14561(6) 0.3836(3) 0.64883(5) 0.0165(3) Uani 1 1 d . . .
H6I H 0.1691 0.4481 0.6626 0.025 Uiso 1 1 calc R U .
N1SB N -0.00093(6) 0.3944(3) 0.45298(6) 0.0130(3) Uani 1 1 d . . .
N1SC N 0.20157(6) 0.0597(3) 0.33075(5) 0.0110(3) Uani 1 1 d . . .
N1SD N 0.47044(6) 0.3851(3) 0.45375(6) 0.0123(3) Uani 1 1 d . . .
N1SE N 0.29749(6) 0.0946(3) 0.65825(5) 0.0115(3) Uani 1 1 d . . .
N1SF N 0.44288(7) 0.0585(3) 0.77122(6) 0.0159(4) Uani 1 1 d . . .
N2SA N 0.05542(6) 0.0047(3) 0.21994(5) 0.0134(3) Uani 1 1 d . . .

loop_
_atom_site_aniso_label
_atom_site_aniso_U_11
_atom_site_aniso_U_22
_atom_site_aniso_U_33
_atom_site_aniso_U_23
_atom_site_aniso_U_13
_atom_site_aniso_U_12
C1A 0.0116(8) 0.0068(9) 0.0077(7) -0.0017(6) 0.0021(6) -0.0011(6)
C1B 0.0107(8) 0.0068(9) 0.0101(7) -0.0024(6) 0.0035(6) -0.0013(6)
C1C 0.0114(8) 0.0040(9) 0.0105(7) -0.0015(6) 0.0025(6) 0.0000(6)
C1D 0.0142(8) 0.0041(9) 0.0084(7) -0.0003(6) 0.0030(6) -0.0002(6)
C1E 0.0121(8) 0.0041(9) 0.0103(7) -0.0015(6) 0.0047(6) -0.0006(6)
C1F 0.0106(8) 0.0048(9) 0.0106(7) -0.0029(6) 0.0025(6) -0.0014(6)
C1G 0.0158(9) 0.0186(11) 0.0078(8) -0.0013(7) 0.0022(6) -0.0013(7)
C1Z 0.0145(8) 0.0082(10) 0.0126(8) -0.0004(6) 0.0070(6) -0.0013(7)
C1SA 0.0311(12) 0.0200(14) 0.0259(11) 0.0040(9) 0.0146(10) 0.0081(10)
C1SB 0.0244(11) 0.0118(12) 0.0243(10) 0.0067(8) 0.0127(8) 0.0049(8)
C1SC 0.0245(10) 0.0120(11) 0.0126(8) -0.0023(7) 0.0026(7) -0.0011(8)
C2A 0.0083(7) 0.0127(10) 0.0074(7) 0.0006(6) 0.0026(6) 0.0024(6)
C1SD 0.0149(9) 0.0115(11) 0.0229(10) 0.0061(8) -0.0011(7) -0.0021(7)
C2B 0.0081(7) 0.0127(10) 0.0071(7) 0.0000(6) 0.0025(6) -0.0006(6)
C1SE 0.0117(9) 0.0189(12) 0.0215(10) -0.0010(8) 0.0052(7) -0.0013(7)
C2C 0.0104(8) 0.0095(10) 0.0083(7) 0.0007(6) 0.0044(6) 0.0008(6)
C1SF 0.0369(14) 0.0237(15) 0.0251(11) -0.0087(10) 0.0163(10) -0.0062(10)
C2D 0.0099(8) 0.0112(10) 0.0086(7) 0.0012(6) 0.0029(6) 0.0034(6)
C2E 0.0075(7) 0.0101(10) 0.0069(7) 0.0008(6) 0.0029(6) 0.0003(6)
C2F 0.0094(7) 0.0096(10) 0.0075(7) 0.0008(6) 0.0041(6) 0.0021(6)
C2G 0.0138(9) 0.0223(12) 0.0118(8) -0.0021(7) -0.0016(7) 0.0088(8)
C2Z 0.0069(7) 0.0125(10) 0.0092(7) 0.0001(6) 0.0027(6) -0.0001(6)
C2SA 0.0372(14) 0.0204(14) 0.0266(12) 0.0120(9) 0.0166(10) 0.0113(10)
C2SB 0.0119(9) 0.0182(12) 0.0262(11) 0.0048(8) 0.0001(8) -0.0027(8)
C2SC 0.0091(8) 0.0167(12) 0.0209(9) 0.0017(8) 0.0033(7) 0.0024(7)
C2SD 0.0299(12) 0.0203(14) 0.0332(12) 0.0089(10) 0.0224(10) 0.0110(10)
C3A 0.0074(7) 0.0105(10) 0.0084(7) -0.0010(6) 0.0015(6) 0.0012(6)
C3B 0.0061(7) 0.0084(9) 0.0085(7) -0.0004(6) -0.0002(6) -0.0003(6)
C2SE 0.0269(11) 0.0127(12) 0.0134(9) 0.0033(7) 0.0032(8) 0.0015(8)
C3C 0.0070(7) 0.0100(10) 0.0061(7) -0.0009(6) 0.0002(5) -0.0001(6)
C2SF 0.0278(12) 0.0223(14) 0.0299(12) -0.0055(10) 0.0139(10) -0.0080(10)
C3D 0.0077(7) 0.0087(10) 0.0094(7) -0.0019(6) 0.0004(6) 0.0001(6)
C3E 0.0071(7) 0.0084(10) 0.0098(7) 0.0005(6) 0.0003(6) -0.0004(6)
C3F 0.0066(7) 0.0111(10) 0.0085(7) 0.0011(6) 0.0012(6) -0.0004(6)
C3G 0.0154(9) 0.0148(11) 0.0116(8) 0.0015(7) 0.0057(7) 0.0057(7)
C3SA 0.0131(8) 0.0176(11) 0.0102(8) 0.0029(7) -0.0001(6) -0.0024(7)
C3SB 0.0124(8) 0.0154(11) 0.0174(9) 0.0012(7) 0.0066(7) -0.0014(7)
C3SC 0.0129(8) 0.0160(11) 0.0169(9) 0.0033(7) 0.0063(7) 0.0041(7)
C4A 0.0104(8) 0.0073(9) 0.0078(7) 0.0026(6) 0.0020(6) 0.0015(6)
C3SD 0.0089(8) 0.0151(11) 0.0162(9) 0.0000(7) 0.0017(6) 0.0008(7)
C4B 0.0111(8) 0.0065(9) 0.0092(7) 0.0032(6) 0.0038(6) 0.0020(6)
C3SE 0.0139(9) 0.0162(11) 0.0170(9) -0.0028(7) 0.0065(7) -0.0030(7)
C4C 0.0096(7) 0.0030(9) 0.0106(7) 0.0015(6) 0.0016(6) -0.0007(6)
C3SF 0.0148(9) 0.0236(13) 0.0134(9) -0.0051(8) 0.0020(7) 0.0017(8)
C4D 0.0127(8) 0.0032(9) 0.0092(7) 0.0018(6) 0.0033(6) 0.0006(6)
C4E 0.0107(8) 0.0026(9) 0.0094(7) 0.0027(6) 0.0032(6) 0.0010(6)
C4F 0.0095(8) 0.0056(9) 0.0106(8) 0.0032(6) 0.0026(6) 0.0010(6)
C3Z 0.0098(8) 0.0069(10) 0.0132(8) 0.0010(6) 0.0015(6) -0.0014(6)
C4G 0.0153(9) 0.0183(11) 0.0074(7) 0.0010(7) 0.0030(6) 0.0008(7)
C5A 0.0080(7) 0.0088(9) 0.0072(7) -0.0001(6) 0.0025(6) -0.0009(6)
C5B 0.0083(7) 0.0105(10) 0.0063(7) 0.0009(6) 0.0026(6) 0.0002(6)
C5C 0.0098(7) 0.0077(9) 0.0083(7) 0.0004(6) 0.0050(6) 0.0002(6)
C5D 0.0090(7) 0.0110(10) 0.0075(7) -0.0008(6) 0.0027(6) -0.0021(6)
C5E 0.0075(7) 0.0088(9) 0.0063(7) -0.0002(6) 0.0027(6) -0.0001(6)
C5F 0.0085(7) 0.0076(9) 0.0067(7) 0.0005(6) 0.0034(6) -0.0004(6)
C5G 0.0128(8) 0.0176(11) 0.0094(8) 0.0016(7) -0.0008(6) -0.0072(7)
C5Z 0.0082(7) 0.0128(10) 0.0073(7) 0.0010(6) 0.0013(6) 0.0005(6)
C6A 0.0094(8) 0.0130(10) 0.0082(7) 0.0009(6) 0.0018(6) -0.0003(6)
C6B 0.0074(7) 0.0101(10) 0.0079(7) 0.0011(6) 0.0001(6) -0.0003(6)
C6C 0.0076(7) 0.0113(10) 0.0053(7) 0.0011(6) -0.0003(5) 0.0003(6)
C6D 0.0095(8) 0.0104(10) 0.0077(7) 0.0018(6) 0.0003(6) -0.0002(6)
C6E 0.0089(7) 0.0100(10) 0.0085(7) 0.0002(6) 0.0001(6) 0.0007(6)
C6F 0.0080(7) 0.0150(10) 0.0083(7) -0.0010(6) 0.0018(6) 0.0006(6)
C6G 0.0185(9) 0.0220(12) 0.0122(8) -0.0015(7) 0.0077(7) -0.0087(8)
C6Z 0.0118(8) 0.0085(10) 0.0127(8) 0.0002(6) 0.0011(6) 0.0021(6)
C4Z 0.0122(8) 0.0064(10) 0.0124(8) 0.0008(6) 0.0056(6) 0.0017(6)
O1H 0.0121(6) 0.0229(9) 0.0102(6) -0.0017(6) 0.0046(5) -0.0013(6)
O1I 0.0099(6) 0.0192(9) 0.0123(6) -0.0037(5) 0.0015(5) -0.0006(5)
O1SB 0.0194(8) 0.0145(9) 0.0277(8) 0.0051(6) 0.0071(6) -0.0052(6)
O1SC 0.0231(8) 0.0337(11) 0.0148(7) 0.0031(7) 0.0085(6) 0.0071(7)
O1SD 0.0202(8) 0.0136(9) 0.0242(8) 0.0021(6) 0.0047(6) 0.0071(6)
O1SE 0.0243(8) 0.0348(11) 0.0142(7) -0.0025(7) 0.0093(6) -0.0065(7)
O1SF 0.0220(8) 0.0297(11) 0.0157(7) 0.0022(7) 0.0042(6) 0.0004(7)
O2H 0.0113(6) 0.0178(8) 0.0096(6) -0.0032(5) -0.0009(5) 0.0001(5)
O2I 0.0170(7) 0.0103(8) 0.0093(6) -0.0009(5) 0.0021(5) 0.0058(5)
O2SA 0.0194(8) 0.0267(10) 0.0145(7) -0.0017(6) 0.0032(6) 0.0002(7)
O3H 0.0148(6) 0.0088(8) 0.0103(6) 0.0009(5) 0.0030(5) 0.0036(5)
O3I 0.0166(7) 0.0195(9) 0.0111(6) 0.0062(5) 0.0069(5) 0.0061(6)
O4H 0.0125(6) 0.0223(9) 0.0101(6) 0.0022(6) 0.0059(5) 0.0010(6)
O4I 0.0089(6) 0.0189(9) 0.0111(6) 0.0043(5) 0.0010(5) -0.0005(5)
O5H 0.0119(6) 0.0155(8) 0.0080(6) 0.0020(5) -0.0011(5) -0.0014(5)
O5I 0.0151(6) 0.0074(7) 0.0097(6) 0.0010(5) 0.0024(5) -0.0042(5)
O6H 0.0166(7) 0.0130(8) 0.0086(6) -0.0004(5) 0.0021(5) -0.0059(5)
O6I 0.0166(7) 0.0232(9) 0.0114(6) -0.0073(6) 0.0068(5) -0.0061(6)
N1SB 0.0132(7) 0.0100(9) 0.0170(8) 0.0032(6) 0.0061(6) -0.0001(6)
N1SC 0.0112(7) 0.0099(9) 0.0115(7) 0.0011(6) 0.0024(6) 0.0013(6)
N1SD 0.0112(7) 0.0096(9) 0.0162(8) 0.0027(6) 0.0040(6) 0.0018(6)
N1SE 0.0112(7) 0.0116(9) 0.0116(7) -0.0003(6) 0.0031(6) -0.0012(6)
N1SF 0.0146(8) 0.0175(10) 0.0149(8) -0.0044(7) 0.0033(6) -0.0015(7)
N2SA 0.0119(7) 0.0156(10) 0.0122(7) 0.0038(6) 0.0023(6) 0.0015(6)

loop_
_atom_type_symbol
_atom_type_description
_atom_type_scat_dispersion_real
_atom_type_scat_dispersion_imag
_atom_type_scat_source
C C 0.003 0.0016 'International Tables Vol C Tables 4.2.6.8 and 6.1.1.4'
O O 0.0105 0.0059 'International Tables Vol C Tables 4.2.6.8 and 6.1.1.4'
N N 0.0059 0.0032 'International Tables Vol C Tables 4.2.6.8 and 6.1.1.4'
H H 0 0 'International Tables Vol C Tables 4.2.6.8 and 6.1.1.4'

loop_
_geom_angle_atom_site_label_1
_geom_angle_atom_site_label_2
_geom_angle_atom_site_label_3
_geom_angle
C1B C1A C1F 117.78(17)
C1B C1A C1G 120.63(17)
C1F C1A C1G 121.59(17)
O1H C1B C1A 121.88(17)
O1H C1B C1C 115.93(17)
C1A C1B C1C 122.19(17)
C1D C1C C1B 117.60(17)
C1D C1C C6Z 121.00(17)
C1B C1C C6Z 121.39(17)
C1C C1D C1E 122.87(17)
C1D C1E C1F 117.87(17)
C1D C1E C1Z 120.22(16)
C1F C1E C1Z 121.88(17)
O1I C1F C1E 121.39(17)
O1I C1F C1A 116.93(16)
C1E C1F C1A 121.65(17)
C1E C1Z C2C 112.07(17)
C2B C2A C2F 118.55(17)
C2B C2A C2G 121.38(17)
C2F C2A C2G 120.05(18)
O2H C2B C2A 121.60(17)
O2H C2B C2C 116.79(18)
C2A C2B C2C 121.58(17)
C2D C2C C2B 117.44(19)
C2D C2C C1Z 119.95(17)
C2B C2C C1Z 122.46(17)
C2E C2D C2C 123.12(18)
C2D C2E C2F 117.79(17)
C2D C2E C2Z 119.86(17)
C2F C2E C2Z 122.28(18)
O2I C2F C2E 122.01(17)
O2I C2F C2A 116.78(17)
C2E C2F C2A 121.20(18)
C3C C2Z C2E 115.00(15)
C3B C3A C3F 118.01(17)
C3B C3A C3G 123.74(18)
C3F C3A C3G 118.24(17)
O3H C3B C3C 115.40(16)
O3H C3B C3A 123.41(17)
C3C C3B C3A 121.19(18)
C3D C3C C3B 118.53(17)
C3D C3C C2Z 120.11(17)
C3B C3C C2Z 121.36(18)
C3C C3D C3E 122.54(18)
C3F C3E C3D 117.39(18)
C3F C3E C3Z 122.75(17)
C3D C3E C3Z 119.82(17)
O3I C3F C3E 122.28(18)
O3I C3F C3A 115.43(17)
C3E C3F C3A 122.28(17)
O2SA C3SA N2SA 125.1(2)
O1SB C3SB N1SB 123.6(2)
O1SC C3SC N1SC 123.4(2)
C4B C4A C4F 117.80(17)
C4B C4A C4G 120.81(17)
C4F C4A C4G 121.38(17)
O1SD C3SD N1SD 123.8(2)
O4H C4B C4A 122.12(16)
O4H C4B C4C 115.66(16)
C4A C4B C4C 122.21(17)
O1SE C3SE N1SE 123.2(2)
C4D C4C C4B 117.87(17)
C4D C4C C3Z 120.64(16)
C4B C4C C3Z 121.42(17)
O1SF C3SF N1SF 124.9(2)
C4C C4D C4E 122.32(17)
C4D C4E C4F 118.26(17)
C4D C4E C4Z 119.59(16)
C4F C4E C4Z 122.12(16)
O4I C4F C4E 121.31(17)
O4I C4F C4A 117.16(16)
C4E C4F C4A 121.51(17)
C3E C3Z C4C 112.79(16)
C5B C5A C5F 117.79(17)
C5B C5A C5G 120.48(16)
C5F C5A C5G 121.73(18)
O5H C5B C5C 116.35(17)
O5H C5B C5A 121.45(17)
C5C C5B C5A 122.18(17)
C5D C5C C5B 117.58(18)
C5D C5C C4Z 120.07(17)
C5B C5C C4Z 122.24(17)
C5E C5D C5C 122.63(18)
C5D C5E C5F 118.24(17)
C5D C5E C5Z 120.14(17)
C5F C5E C5Z 121.63(17)
O5I C5F C5E 115.59(16)
O5I C5F C5A 122.97(17)
C5E C5F C5A 121.44(18)
C5E C5Z C6C 115.19(16)
C6F C6A C6B 118.62(18)
C6F C6A C6G 120.17(17)
C6B C6A C6G 121.20(19)
O6H C6B C6A 116.78(17)
O6H C6B C6C 122.04(17)
C6A C6B C6C 121.14(19)
C6D C6C C6B 117.78(17)
C6D C6C C5Z 120.21(17)
C6B C6C C5Z 121.97(18)
C6C C6D C6E 123.10(18)
C6D C6E C6F 117.15(19)
C6D C6E C6Z 119.92(18)
C6F C6E C6Z 122.89(17)
O6I C6F C6A 116.13(18)
O6I C6F C6E 121.89(19)
C6A C6F C6E 121.93(17)
C1C C6Z C6E 113.33(17)
C5C C4Z C4E 111.83(16)
C3SB N1SB C2SB 119.94(19)
C3SB N1SB C1SB 121.82(19)
C2SB N1SB C1SB 118.24(18)
C3SC N1SC C1SC 121.90(18)
C3SC N1SC C2SC 119.46(17)
C1SC N1SC C2SC 118.62(17)
C3SD N1SD C1SD 122.04(19)
C3SD N1SD C2SD 119.87(19)
C1SD N1SD C2SD 118.08(19)
C3SE N1SE C1SE 119.75(18)
C3SE N1SE C2SE 121.57(18)
C1SE N1SE C2SE 118.65(18)
C3SF N1SF C2SF 121.8(2)
C3SF N1SF C1SF 120.6(2)
C2SF N1SF C1SF 117.6(2)
C3SA N2SA C2SA 121.1(2)
C3SA N2SA C1SA 121.6(2)
C2SA N2SA C1SA 117.25(19)

loop_
_geom_bond_atom_site_label_1
_geom_bond_atom_site_label_2
_geom_bond_distance
C1A C1B 1.399(3)
C1A C1F 1.404(3)
C1A C1G 1.509(3)
C1B O1H 1.369(2)
C1B C1C 1.400(3)
C1C C1D 1.387(3)
C1C C6Z 1.513(3)
C1D C1E 1.391(3)
C1E C1F 1.401(3)
C1E C1Z 1.514(3)
C1F O1I 1.375(2)
C1Z C2C 1.517(3)
C1SA N2SA 1.447(3)
C1SB N1SB 1.459(3)
C1SC N1SC 1.451(3)
C2A C2B 1.397(3)
C2A C2F 1.404(3)
C2A C2G 1.504(3)
C1SD N1SD 1.453(3)
C2B O2H 1.379(2)
C2B C2C 1.399(3)
C1SE N1SE 1.445(3)
C2C C2D 1.394(3)
C1SF N1SF 1.448(3)
C2D C2E 1.386(3)
C2E C2F 1.400(3)
C2E C2Z 1.519(3)
C2F O2I 1.370(2)
C2Z C3C 1.519(3)
C2SA N2SA 1.446(3)
C2SB N1SB 1.458(3)
C2SC N1SC 1.455(3)
C2SD N1SD 1.460(3)
C3A C3B 1.403(2)
C3A C3F 1.405(3)
C3A C3G 1.507(3)
C3B O3H 1.375(2)
C3B C3C 1.399(3)
C2SE N1SE 1.451(3)
C3C C3D 1.388(3)
C2SF N1SF 1.445(3)
C3D C3E 1.398(3)
C3E C3F 1.395(3)
C3E C3Z 1.514(3)
C3F O3I 1.369(2)
C3SA O2SA 1.234(3)
C3SA N2SA 1.331(3)
C3SB O1SB 1.237(3)
C3SB N1SB 1.326(3)
C3SC O1SC 1.236(3)
C3SC N1SC 1.328(3)
C4A C4B 1.395(3)
C4A C4F 1.404(3)
C4A C4G 1.507(3)
C3SD O1SD 1.240(3)
C3SD N1SD 1.322(3)
C4B O4H 1.371(2)
C4B C4C 1.398(3)
C3SE O1SE 1.236(3)
C3SE N1SE 1.328(3)
C4C C4D 1.390(3)
C4C C3Z 1.514(3)
C3SF O1SF 1.240(3)
C3SF N1SF 1.333(3)
C4D C4E 1.390(3)
C4E C4F 1.399(3)
C4E C4Z 1.519(3)
C4F O4I 1.375(2)
C5A C5B 1.402(3)
C5A C5F 1.405(2)
C5A C5G 1.503(3)
C5B O5H 1.379(2)
C5B C5C 1.397(3)
C5C C5D 1.392(2)
C5C C4Z 1.512(3)
C5D C5E 1.389(3)
C5E C5F 1.400(3)
C5E C5Z 1.514(2)
C5F O5I 1.371(2)
C5Z C6C 1.515(3)
C6A C6F 1.399(3)
C6A C6B 1.401(3)
C6A C6G 1.506(3)
C6B O6H 1.371(2)
C6B C6C 1.405(3)
C6C C6D 1.394(3)
C6D C6E 1.396(3)
C6E C6F 1.403(3)
C6E C6Z 1.515(3)
C6F O6I 1.371(2)

loop_
_geom_hbond_atom_site_label_D
_geom_hbond_atom_site_label_H
_geom_hbond_atom_site_label_A
_geom_hbond_distance_DH
_geom_hbond_distance_HA
_geom_hbond_distance_DA
_geom_hbond_angle_DHA
_geom_hbond_site_symmetry_A
C1SA H1SC O4I 0.98 2.5 3.372(3) 148.7 1_545
C1SD H1SM O1SD 0.98 2.64 3.458(3) 141.3 3_666
C1SF H1S5 O3I 0.98 2.64 3.560(3) 155.5 4_566
C2SA H2SB O6I 0.98 2.64 3.526(3) 151 4_565
C2SD H2S2 O2I 0.98 2.6 3.515(3) 155.6 3_656
C2SF H2S6 O1I 0.98 2.59 3.469(3) 150.1 1_545
C3SA H3SA O2SA 0.95 2.63 3.126(3) 113.2 2_545
O1H H1H O1SC 0.84 1.85 2.556(2) 141.1 4_566
O1I H1I O2H 0.84 2.01 2.842(2) 173.3 .
O2H H2H O1SF 0.84 1.86 2.676(2) 162 .
O2I H2I O3H 0.84 1.93 2.764(2) 170.1 .
O3H H3H O1SD 0.84 1.85 2.616(2) 151.6 1_545
O3I H3I O4H 0.84 1.87 2.712(2) 173.8 .
O4H H4H O1SE 0.84 1.84 2.550(2) 141.2 4_565
O4I H4I O5H 0.84 2.02 2.840(2) 166.9 .
O5H H5H O2SA 0.84 1.85 2.655(2) 160.8 .
O5I H5I O1SB 0.84 1.85 2.624(2) 152.2 1_545
O6H H6H O5I 0.84 1.93 2.761(2) 167.7 .
O6I H6I O1H 0.84 1.88 2.717(2) 176 .
